data_2228239
loop_
_publ_author_name
'B\"uhler, Stefanie'
'Schollmeyer, Dieter'
'Albrecht, Wolfgang'
'Laufer, Stefan'

_publ_section_title
;
 <i>N</i>-(4-Chloropyridin-2-yl)-<i>N</i>-methoxymethyl-4-methylbenzenesulfonamide
;
_journal_coeditor_code BT5411
_journal_issue 12
_journal_name_full 'Acta Crystallographica Section E'
_journal_page_first o3321
_journal_paper_doi 10.1107/S1600536810048336
_journal_volume 66
_journal_year 2010
_chemical_formula_iupac 'C14 H15 Cl N2 O3 S'
_chemical_formula_moiety 'C14 H15 Cl N2 O3 S'
_chemical_formula_sum 'C14 H15 Cl N2 O3 S'
_chemical_formula_weight 326.79
_chemical_name_systematic
;
<i>N</i>-(4-Chloropyridin-2-yl)-<i>N</i>-methoxymethyl-
4-methylbenzenesulfonamide
;
_space_group_IT_number 41
_symmetry_cell_setting orthorhombic
_symmetry_space_group_name_Hall 'A 2 -2ab'
_symmetry_space_group_name_H-M 'A b a 2'
_atom_sites_solution_hydrogens geom
_atom_sites_solution_primary direct
_atom_sites_solution_secondary difmap
_audit_creation_method SHELXL-97
_cell_angle_alpha 90.00
_cell_angle_beta 90.00
_cell_angle_gamma 90.00
_cell_formula_units_Z 8
_cell_length_a 15.1651(10)
_cell_length_b 22.7953(13)
_cell_length_c 8.9132(6)
_cell_measurement_reflns_used 25
_cell_measurement_temperature 193(2)
_cell_measurement_theta_max 69
_cell_measurement_theta_min 65
_cell_volume 3081.2(3)
_computing_cell_refinement '<i>CAD-4 Software</i> (Enraf--Nonius, 1989)'
_computing_data_collection '<i>CAD-4 Software</i> (Enraf--Nonius, 1989)'
_computing_data_reduction '<i>CORINC</i> (Dr\"ager & Gattow, 1971)'
_computing_molecular_graphics 'PLATON (Spek, 2009)'
_computing_publication_material 'PLATON (Spek, 2009)'
_computing_structure_refinement 'SHELXL97 (Sheldrick, 2008)'
_computing_structure_solution 'SIR97 (Altomare <i>et al.</i>, 1999)'
_diffrn_ambient_temperature 193(2)
_diffrn_measured_fraction_theta_full 1.000
_diffrn_measured_fraction_theta_max 1.000
_diffrn_measurement_device '\k-geometry diffractometer'
_diffrn_measurement_device_type 'Enraf--Nonius CAD-4'
_diffrn_measurement_method \w/2\q
_diffrn_radiation_monochromator graphite
_diffrn_radiation_type CuK\a
_diffrn_radiation_wavelength 1.54178
_diffrn_reflns_av_R_equivalents 0.0795
_diffrn_reflns_av_sigmaI/netI 0.0335
_diffrn_reflns_limit_h_max 18
_diffrn_reflns_limit_h_min -18
_diffrn_reflns_limit_k_max 27
_diffrn_reflns_limit_k_min -27
_diffrn_reflns_limit_l_max 10
_diffrn_reflns_limit_l_min -10
_diffrn_reflns_number 2950
_diffrn_reflns_theta_full 69.96
_diffrn_reflns_theta_max 69.96
_diffrn_reflns_theta_min 3.88
_diffrn_standards_decay_% 2
_diffrn_standards_interval_time 60
_diffrn_standards_number 3
_exptl_absorpt_coefficient_mu 3.566
_exptl_absorpt_correction_T_max 0.999
_exptl_absorpt_correction_T_min 0.736
_exptl_absorpt_correction_type psi-scan
_exptl_absorpt_process_details '(<i>CORINC</i>; Dr\"ager & Gattow, 1971)'
_exptl_crystal_colour colourless
_exptl_crystal_density_diffrn 1.409
_exptl_crystal_density_method 'not measured'
_exptl_crystal_description block
_exptl_crystal_F_000 1360
_exptl_crystal_size_max 0.30
_exptl_crystal_size_mid 0.30
_exptl_crystal_size_min 0.20
_refine_diff_density_max 0.657
_refine_diff_density_min -0.533
_refine_ls_abs_structure_details 'Flack (1983), 1176 Friedel pairs'
_refine_ls_abs_structure_Flack 0.02(3)
_refine_ls_extinction_method none
_refine_ls_goodness_of_fit_ref 1.113
_refine_ls_hydrogen_treatment constr
_refine_ls_matrix_type full
_refine_ls_number_parameters 192
_refine_ls_number_reflns 2742
_refine_ls_number_restraints 1
_refine_ls_restrained_S_all 1.112
_refine_ls_R_factor_all 0.0541
_refine_ls_R_factor_gt 0.0527
_refine_ls_shift/su_max 0.000
_refine_ls_shift/su_mean 0.000
_refine_ls_structure_factor_coef Fsqd
_refine_ls_weighting_details 'calc w=1/[\s^2^(Fo^2^)+(0.1234P)^2^+0.8389P] where P=(Fo^2^+2Fc^2^)/3'
_refine_ls_weighting_scheme calc
_refine_ls_wR_factor_obs 0.1541
_refine_ls_wR_factor_ref 0.1578
_reflns_number_gt 2659
_reflns_number_total 2742
_reflns_threshold_expression I>2\s(I)
_cod_data_source_file bt5411.cif
_cod_data_source_block I
_cod_original_sg_symbol_Hall 'A 2 -2ac'
_cod_database_code 2228239
_cod_database_fobs_code 2228239

loop_
_symmetry_equiv_pos_as_xyz
'x, y, z'
'-x, -y, z'
'x+1/2, -y+1/2, z'
'-x+1/2, y+1/2, z'
'x, y+1/2, z+1/2'
'-x, -y+1/2, z+1/2'
'x+1/2, -y+1, z+1/2'
'-x+1/2, y+1, z+1/2'

loop_
_atom_site_type_symbol
_atom_site_label
_atom_site_fract_x
_atom_site_fract_y
_atom_site_fract_z
_atom_site_U_iso_or_equiv
_atom_site_adp_type
_atom_site_calc_flag
_atom_site_refinement_flags
_atom_site_occupancy
_atom_site_disorder_assembly
_atom_site_disorder_group
Cl Cl1 0.64226(5) 0.45727(4) 0.66220(13) 0.0400(3) Uani d . 1 . .
C C1 0.3696(2) 0.29193(14) 0.2257(4) 0.0283(7) Uani d . 1 . .
C C2 0.4078(2) 0.25319(17) 0.3272(5) 0.0367(8) Uani d . 1 . .
H H2 0.4671 0.2585 0.3591 0.044 Uiso calc R 1 . .
C C3 0.3586(3) 0.20715(17) 0.3805(5) 0.0386(9) Uani d . 1 . .
H H3 0.3854 0.1794 0.4457 0.046 Uiso calc R 1 . .
C C4 0.2699(2) 0.20019(15) 0.3411(5) 0.0350(8) Uani d . 1 . .
C C5 0.2336(2) 0.23969(15) 0.2376(5) 0.0379(8) Uani d . 1 . .
H H5 0.1739 0.2351 0.2075 0.045 Uiso calc R 1 . .
C C6 0.2828(2) 0.28515(14) 0.1785(5) 0.0336(8) Uani d . 1 . .
H H6 0.2578 0.3112 0.1071 0.040 Uiso calc R 1 . .
C C7 0.2156(3) 0.15130(19) 0.4026(6) 0.0501(11) Uani d . 1 . .
H H7A 0.2187 0.1517 0.5124 0.075 Uiso calc R 1 . .
H H7B 0.2382 0.1138 0.3650 0.075 Uiso calc R 1 . .
H H7C 0.1542 0.1562 0.3709 0.075 Uiso calc R 1 . .
S S8 0.42918(6) 0.35362(4) 0.16453(10) 0.0329(3) Uani d . 1 . .
O O9 0.52102(18) 0.34292(13) 0.1894(4) 0.0468(8) Uani d . 1 . .
O O10 0.3980(2) 0.37013(14) 0.0185(3) 0.0487(8) Uani d . 1 . .
N N11 0.40200(19) 0.40858(12) 0.2779(3) 0.0267(6) Uani d . 1 . .
C C12 0.3183(2) 0.43980(16) 0.2508(4) 0.0331(8) Uani d . 1 . .
H H12A 0.2907 0.4244 0.1582 0.040 Uiso calc R 1 . .
H H12B 0.2774 0.4321 0.3352 0.040 Uiso calc R 1 . .
O O13 0.33051(19) 0.49934(12) 0.2365(4) 0.0437(7) Uani d . 1 . .
C C14 0.3640(3) 0.5145(2) 0.0901(7) 0.0544(12) Uani d . 1 . .
H H14B 0.3211 0.5028 0.0134 0.082 Uiso calc R 1 . .
H H14A 0.4198 0.4940 0.0727 0.082 Uiso calc R 1 . .
H H14C 0.3736 0.5569 0.0847 0.082 Uiso calc R 1 . .
C C15 0.4331(2) 0.40624(14) 0.4291(4) 0.0246(7) Uani d . 1 . .
C C16 0.5156(2) 0.42870(12) 0.4611(4) 0.0243(6) Uani d . 1 . .
H H16 0.5525 0.4442 0.3847 0.029 Uiso calc R 1 . .
C C17 0.5417(2) 0.42749(14) 0.6091(4) 0.0290(7) Uani d . 1 . .
C C18 0.4872(3) 0.40358(17) 0.7178(4) 0.0344(8) Uani d . 1 . .
H H18 0.5044 0.4021 0.8202 0.041 Uiso calc R 1 . .
C C19 0.4068(2) 0.38197(16) 0.6710(5) 0.0350(8) Uani d . 1 . .
H H19 0.3691 0.3651 0.7445 0.042 Uiso calc R 1 . .
N N20 0.3782(2) 0.38313(13) 0.5288(4) 0.0316(6) Uani d . 1 . .

loop_
_atom_site_aniso_label
_atom_site_aniso_U_11
_atom_site_aniso_U_22
_atom_site_aniso_U_33
_atom_site_aniso_U_12
_atom_site_aniso_U_13
_atom_site_aniso_U_23
Cl1 0.0311(4) 0.0470(5) 0.0418(5) -0.0051(3) -0.0052(4) -0.0089(4)
C1 0.0281(16) 0.0298(15) 0.0271(17) -0.0020(12) 0.0027(14) -0.0038(13)
C2 0.0302(16) 0.0454(19) 0.0343(18) 0.0061(14) -0.0061(17) -0.0020(16)
C3 0.043(2) 0.0359(18) 0.037(2) 0.0076(15) -0.0078(16) 0.0010(16)
C4 0.0405(19) 0.0314(16) 0.0332(19) -0.0040(14) -0.0020(18) -0.0023(14)
C5 0.0307(18) 0.0373(17) 0.046(2) -0.0041(14) -0.0032(18) -0.0027(17)
C6 0.0341(16) 0.0329(15) 0.0337(19) -0.0008(12) -0.0088(17) 0.0037(15)
C7 0.062(3) 0.043(2) 0.045(3) -0.0116(19) -0.001(2) 0.0057(18)
S8 0.0347(4) 0.0401(4) 0.0238(4) -0.0081(3) 0.0091(4) -0.0037(4)
O9 0.0299(12) 0.0588(16) 0.052(2) -0.0067(12) 0.0168(12) -0.0185(14)
O10 0.067(2) 0.0595(17) 0.0194(13) -0.0161(16) 0.0044(14) 0.0030(12)
N11 0.0291(13) 0.0324(13) 0.0188(13) -0.0033(10) -0.0015(11) 0.0028(11)
C12 0.0265(16) 0.0472(19) 0.0255(17) 0.0007(14) -0.0053(16) 0.0013(15)
O13 0.0439(15) 0.0426(14) 0.0445(16) 0.0048(12) -0.0128(15) -0.0027(13)
C14 0.050(3) 0.043(2) 0.070(3) -0.0053(17) -0.002(2) 0.018(2)
C15 0.0253(15) 0.0247(15) 0.0239(16) 0.0003(11) 0.0014(13) -0.0018(12)
C16 0.0252(14) 0.0250(14) 0.0226(15) -0.0002(11) 0.0027(13) 0.0016(13)
C17 0.0258(14) 0.0288(14) 0.0326(18) 0.0019(13) -0.0004(15) -0.0028(13)
C18 0.0368(19) 0.047(2) 0.0200(15) 0.0022(15) 0.0022(15) 0.0020(15)
C19 0.0340(17) 0.0465(18) 0.0245(17) -0.0017(14) 0.0047(18) 0.0043(17)
N20 0.0295(13) 0.0381(14) 0.0273(16) -0.0027(12) 0.0009(13) 0.0052(13)

loop_
_atom_type_symbol
_atom_type_description
_atom_type_scat_dispersion_real
_atom_type_scat_dispersion_imag
_atom_type_scat_source
C C 0.0181 0.0091 'International Tables Vol C Tables 4.2.6.8 and 6.1.1.4'
H H 0.0000 0.0000 'International Tables Vol C Tables 4.2.6.8 and 6.1.1.4'
N N 0.0311 0.0180 'International Tables Vol C Tables 4.2.6.8 and 6.1.1.4'
O O 0.0492 0.0322 'International Tables Vol C Tables 4.2.6.8 and 6.1.1.4'
S S 0.3331 0.5567 'International Tables Vol C Tables 4.2.6.8 and 6.1.1.4'
Cl Cl 0.3639 0.7018 'International Tables Vol C Tables 4.2.6.8 and 6.1.1.4'

loop_
_geom_angle_atom_site_label_1
_geom_angle_atom_site_label_2
_geom_angle_atom_site_label_3
_geom_angle_site_symmetry_1
_geom_angle_site_symmetry_3
_geom_angle
_geom_angle_publ_flag
C6 C1 C2 . . 121.4(3) ?
C6 C1 S8 . . 118.8(3) ?
C2 C1 S8 . . 119.7(3) ?
C3 C2 C1 . . 119.0(3) ?
C3 C2 H2 . . 120.5 ?
C1 C2 H2 . . 120.5 ?
C2 C3 C4 . . 121.5(4) ?
C2 C3 H3 . . 119.3 ?
C4 C3 H3 . . 119.3 ?
C3 C4 C5 . . 118.1(3) ?
C3 C4 C7 . . 121.6(4) ?
C5 C4 C7 . . 120.3(4) ?
C6 C5 C4 . . 121.4(3) ?
C6 C5 H5 . . 119.3 ?
C4 C5 H5 . . 119.3 ?
C5 C6 C1 . . 118.7(3) ?
C5 C6 H6 . . 120.7 ?
C1 C6 H6 . . 120.7 ?
C4 C7 H7A . . 109.5 ?
C4 C7 H7B . . 109.5 ?
H7A C7 H7B . . 109.5 ?
C4 C7 H7C . . 109.5 ?
H7A C7 H7C . . 109.5 ?
H7B C7 H7C . . 109.5 ?
O9 S8 O10 . . 120.4(2) ?
O9 S8 N11 . . 106.00(16) ?
O10 S8 N11 . . 105.79(18) ?
O9 S8 C1 . . 108.41(18) ?
O10 S8 C1 . . 108.76(18) ?
N11 S8 C1 . . 106.68(15) ?
C15 N11 C12 . . 117.2(3) ?
C15 N11 S8 . . 117.6(2) ?
C12 N11 S8 . . 118.5(2) ?
O13 C12 N11 . . 112.0(3) ?
O13 C12 H12A . . 109.2 ?
N11 C12 H12A . . 109.2 ?
O13 C12 H12B . . 109.2 ?
N11 C12 H12B . . 109.2 ?
H12A C12 H12B . . 107.9 ?
C12 O13 C14 . . 111.6(3) ?
O13 C14 H14B . . 109.5 ?
O13 C14 H14A . . 109.5 ?
H14B C14 H14A . . 109.5 ?
O13 C14 H14C . . 109.5 ?
H14B C14 H14C . . 109.5 ?
H14A C14 H14C . . 109.5 ?
N20 C15 C16 . . 125.3(3) ?
N20 C15 N11 . . 116.1(3) ?
C16 C15 N11 . . 118.7(3) ?
C17 C16 C15 . . 116.8(3) ?
C17 C16 H16 . . 121.6 ?
C15 C16 H16 . . 121.6 ?
C16 C17 C18 . . 120.4(3) ?
C16 C17 Cl1 . . 120.4(3) ?
C18 C17 Cl1 . . 119.2(3) ?
C19 C18 C17 . . 117.1(3) ?
C19 C18 H18 . . 121.4 ?
C17 C18 H18 . . 121.4 ?
N20 C19 C18 . . 124.4(3) ?
N20 C19 H19 . . 117.8 ?
C18 C19 H19 . . 117.8 ?
C15 N20 C19 . . 116.0(3) ?

loop_
_geom_bond_atom_site_label_1
_geom_bond_atom_site_label_2
_geom_bond_site_symmetry_2
_geom_bond_distance
_geom_bond_publ_flag
Cl1 C17 . 1.736(4) ?
C1 C6 . 1.391(5) ?
C1 C2 . 1.391(5) ?
C1 S8 . 1.758(3) ?
C2 C3 . 1.372(6) ?
C2 H2 . 0.9500 ?
C3 C4 . 1.400(5) ?
C3 H3 . 0.9500 ?
C4 C5 . 1.402(6) ?
C4 C7 . 1.490(5) ?
C5 C6 . 1.381(5) ?
C5 H5 . 0.9500 ?
C6 H6 . 0.9500 ?
C7 H7A . 0.9800 ?
C7 H7B . 0.9800 ?
C7 H7C . 0.9800 ?
S8 O9 . 1.431(3) ?
S8 O10 . 1.435(3) ?
S8 N11 . 1.662(3) ?
N11 C15 . 1.429(4) ?
N11 C12 . 1.475(4) ?
C12 O13 . 1.376(5) ?
C12 H12A . 0.9900 ?
C12 H12B . 0.9900 ?
O13 C14 . 1.442(6) ?
C14 H14B . 0.9800 ?
C14 H14A . 0.9800 ?
C14 H14C . 0.9800 ?
C15 N20 . 1.327(5) ?
C15 C16 . 1.381(4) ?
C16 C17 . 1.378(5) ?
C16 H16 . 0.9500 ?
C17 C18 . 1.385(5) ?
C18 C19 . 1.380(5) ?
C18 H18 . 0.9500 ?
C19 N20 . 1.340(5) ?
C19 H19 . 0.9500 ?

loop_
_geom_hbond_atom_site_label_D
_geom_hbond_atom_site_label_H
_geom_hbond_atom_site_label_A
_geom_hbond_site_symmetry_A
_geom_hbond_distance_DH
_geom_hbond_distance_HA
_geom_hbond_distance_DA
_geom_hbond_angle_DHA
C7 H7C O9 3_455 0.98 2.59 3.512(6) 157
C16 H16 O13 2_665 0.95 2.56 3.485(4) 165
C18 H18 O10 1_556 0.95 2.50 3.098(5) 121
C19 H19 O10 1_556 0.95 2.48 3.112(5) 124

loop_
_geom_torsion_atom_site_label_1
_geom_torsion_atom_site_label_2
_geom_torsion_atom_site_label_3
_geom_torsion_atom_site_label_4
_geom_torsion_site_symmetry_1
_geom_torsion_site_symmetry_2
_geom_torsion_site_symmetry_3
_geom_torsion_site_symmetry_4
_geom_torsion
_geom_torsion_publ_flag
C6 C1 C2 C3 . . . . 0.5(6) ?
S8 C1 C2 C3 . . . . 176.2(3) ?
C1 C2 C3 C4 . . . . -3.4(6) ?
C2 C3 C4 C5 . . . . 3.9(6) ?
C2 C3 C4 C7 . . . . -178.1(4) ?
C3 C4 C5 C6 . . . . -1.6(6) ?
C7 C4 C5 C6 . . . . -179.7(4) ?
C4 C5 C6 C1 . . . . -1.1(6) ?
C2 C1 C6 C5 . . . . 1.7(6) ?
S8 C1 C6 C5 . . . . -174.1(3) ?
C6 C1 S8 O9 . . . . -163.5(3) ?
C2 C1 S8 O9 . . . . 20.7(4) ?
C6 C1 S8 O10 . . . . -30.9(3) ?
C2 C1 S8 O10 . . . . 153.3(3) ?
C6 C1 S8 N11 . . . . 82.8(3) ?
C2 C1 S8 N11 . . . . -93.0(3) ?
O9 S8 N11 C15 . . . . -45.1(3) ?
O10 S8 N11 C15 . . . . -174.0(3) ?
C1 S8 N11 C15 . . . . 70.3(3) ?
O9 S8 N11 C12 . . . . 164.4(3) ?
O10 S8 N11 C12 . . . . 35.5(3) ?
C1 S8 N11 C12 . . . . -80.2(3) ?
C15 N11 C12 O13 . . . . 83.7(4) ?
S8 N11 C12 O13 . . . . -125.7(3) ?
N11 C12 O13 C14 . . . . 78.1(4) ?
C12 N11 C15 N20 . . . . 56.6(4) ?
S8 N11 C15 N20 . . . . -94.3(3) ?
C12 N11 C15 C16 . . . . -122.1(3) ?
S8 N11 C15 C16 . . . . 86.9(3) ?
N20 C15 C16 C17 . . . . -0.9(5) ?
N11 C15 C16 C17 . . . . 177.7(3) ?
C15 C16 C17 C18 . . . . 1.2(5) ?
C15 C16 C17 Cl1 . . . . -177.5(2) ?
C16 C17 C18 C19 . . . . -0.5(5) ?
Cl1 C17 C18 C19 . . . . 178.2(3) ?
C17 C18 C19 N20 . . . . -0.6(6) ?
C16 C15 N20 C19 . . . . -0.1(5) ?
N11 C15 N20 C19 . . . . -178.8(3) ?
C18 C19 N20 C15 . . . . 0.9(6) ?

loop_
_cod_related_entry_id
_cod_related_entry_database
_cod_related_entry_code
1 ChemSpider 30656335
